data_2221517
loop_
_publ_author_name
'Ng, Seik Weng'

_publ_section_title
;
 Low-temperature rerefinement of nonmerohedrally twinned tripyridinium
 bis[tetrabromidoferrate(III)] bromide
;
_journal_coeditor_code TK2380
_journal_issue 4
_journal_name_full 'Acta Crystallographica Section E'
_journal_page_first m402
_journal_paper_doi 10.1107/S1600536809007090
_journal_volume 65
_journal_year 2009
_chemical_formula_iupac '(C5 H6 N)3 [Fe Br4]2 Br'
_chemical_formula_moiety '3(C5 H6 N +), 2(Br4 Fe -), Br -'
_chemical_formula_sum 'C15 H18 Br9 Fe2 N3'
_chemical_formula_weight 1071.21
_chemical_name_systematic
;
tripyridinium
bis[tetrabromidoferrate(III)] bromide
;
_space_group_IT_number 4
_symmetry_cell_setting monoclinic
_symmetry_space_group_name_Hall 'P 2yb'
_symmetry_space_group_name_H-M 'P 1 21 1'
_atom_sites_solution_hydrogens geom
_atom_sites_solution_primary direct
_atom_sites_solution_secondary difmap
_audit_creation_method SHELXL-97
_cell_angle_alpha 90
_cell_angle_beta 95.1720(10)
_cell_angle_gamma 90
_cell_formula_units_Z 2
_cell_length_a 7.56020(10)
_cell_length_b 14.0125(2)
_cell_length_c 13.5609(2)
_cell_measurement_reflns_used 8983
_cell_measurement_temperature 123(2)
_cell_measurement_theta_max 28.3
_cell_measurement_theta_min 2.7
_cell_volume 1430.76(4)
_computing_cell_refinement 'SAINT (Bruker, 2008)'
_computing_data_collection 'APEX2 (Bruker, 2008)'
_computing_data_reduction 'SAINT (Bruker, 2008)'
_computing_molecular_graphics 'X-SEED (Barbour, 2001)'
_computing_publication_material 'publCIF (Westrip, 2009)'
_computing_structure_refinement 'SHELXL97 (Sheldrick, 2008) and PLATON (Spek, 2009)'
_computing_structure_solution 'SHELXS97 (Sheldrick, 2008)'
_diffrn_ambient_temperature 123(2)
_diffrn_measured_fraction_theta_full 0.998
_diffrn_measured_fraction_theta_max 0.998
_diffrn_measurement_device_type 'Bruker SMART APEX'
_diffrn_measurement_method \w
_diffrn_radiation_monochromator graphite
_diffrn_radiation_source 'fine-focus sealed tube'
_diffrn_radiation_type MoK\a
_diffrn_radiation_wavelength 0.71073
_diffrn_reflns_av_R_equivalents 0.038
_diffrn_reflns_av_sigmaI/netI 0.054
_diffrn_reflns_limit_h_max 9
_diffrn_reflns_limit_h_min -9
_diffrn_reflns_limit_k_max 18
_diffrn_reflns_limit_k_min -18
_diffrn_reflns_limit_l_max 17
_diffrn_reflns_limit_l_min -17
_diffrn_reflns_number 13428
_diffrn_reflns_theta_full 27.5
_diffrn_reflns_theta_max 27.5
_diffrn_reflns_theta_min 1.5
_diffrn_standards_decay_% 0
_diffrn_standards_interval_count 0
_diffrn_standards_interval_time 0
_diffrn_standards_number 0
_exptl_absorpt_coefficient_mu 13.590
_exptl_absorpt_correction_T_max 0.154
_exptl_absorpt_correction_T_min 0.098
_exptl_absorpt_correction_type multi-scan
_exptl_absorpt_process_details '(SADABS; Sheldrick, 1996)'
_exptl_crystal_colour Brown
_exptl_crystal_density_diffrn 2.487
_exptl_crystal_density_method 'not measured'
_exptl_crystal_description 'Irregular block'
_exptl_crystal_F_000 992
_exptl_crystal_size_max 0.30
_exptl_crystal_size_mid 0.25
_exptl_crystal_size_min 0.20
_refine_diff_density_max 1.29
_refine_diff_density_min -1.71
_refine_ls_abs_structure_details 'Flack (1983), 3046 Friedel pairs'
_refine_ls_abs_structure_Flack 0.10(2)
_refine_ls_extinction_method none
_refine_ls_goodness_of_fit_ref 1.07
_refine_ls_hydrogen_treatment constr
_refine_ls_matrix_type full
_refine_ls_number_parameters 263
_refine_ls_number_reflns 6460
_refine_ls_number_restraints 109
_refine_ls_restrained_S_all 1.07
_refine_ls_R_factor_all 0.046
_refine_ls_R_factor_gt 0.043
_refine_ls_shift/su_max 0.001
_refine_ls_shift/su_mean 0.001
_refine_ls_structure_factor_coef Fsqd
_refine_ls_weighting_details 'calc w=1/[\s^2^(Fo^2^)+(0.0502P)^2^+4.7139P] where P=(Fo^2^+2Fc^2^)/3'
_refine_ls_weighting_scheme calc
_refine_ls_wR_factor_gt 0.104
_refine_ls_wR_factor_ref 0.106
_reflns_number_gt 6006
_reflns_number_total 6460
_reflns_threshold_expression I>2\s(I)
_cod_data_source_file tk2380.cif
_cod_data_source_block I
_cod_depositor_comments
;
The following automatic conversions were performed:
'_symmetry_cell_setting' value 'Monoclinic' changed to 'monoclinic'
according to '/home/saulius/struct/CIF-dictionaries/cif_core.dic'
dictionary named 'cif_core.dic' version 2.4.1 from
2010-06-29.

'_exptl_absorpt_correction_type' value 'Multi-scan' changed
to 'multi-scan' according to
'/home/saulius/struct/CIF-dictionaries/cif_core.dic' dictionary named
'cif_core.dic' version 2.4.1 from 2010-06-29.

Automatic conversion script
Id: cif_fix_enum 1527 2010-12-29 10:47:43Z saulius 

The following automatic conversions were performed:

'_symmetry_cell_setting' value 'Monoclinic' changed to 'monoclinic'
according to /home/saulius/struct/CIF-dictionaries/cif_core.dic
dictionary named 'cif_core.dic' version 2.4.1 from
2010-06-29.

'_exptl_absorpt_correction_type' value 'Multi-scan'
changed to 'multi-scan' according to
/home/saulius/struct/CIF-dictionaries/cif_core.dic dictionary named
'cif_core.dic' version 2.4.1 from 2010-06-29.

Automatic conversion script
Id: cif_fix_values 1715 2011-07-08 13:25:40Z adriana 
;
_cod_original_cell_volume 1430.76(3)
_cod_original_sg_symbol_H-M 'P 21'
_cod_database_code 2221517
_cod_database_fobs_code 2221517

loop_
_symmetry_equiv_pos_as_xyz
'x, y, z'
'-x, y+1/2, -z'

loop_
_atom_site_type_symbol
_atom_site_label
_atom_site_fract_x
_atom_site_fract_y
_atom_site_fract_z
_atom_site_U_iso_or_equiv
_atom_site_adp_type
_atom_site_calc_flag
_atom_site_refinement_flags
_atom_site_occupancy
_atom_site_disorder_assembly
_atom_site_disorder_group
Br Br1 0.27784(12) 0.49992(6) 0.74070(6) 0.02428(19) Uani d . 1 . .
Br Br2 0.27108(13) 0.35971(6) 0.50468(7) 0.0250(2) Uani d . 1 . .
Br Br3 0.02833(11) 0.60181(6) 0.50814(7) 0.02457(19) Uani d . 1 . .
Br Br4 0.52742(11) 0.59765(7) 0.52624(7) 0.0268(2) Uani d . 1 . .
Br Br5 0.52708(11) 0.89250(6) 0.95876(7) 0.02335(19) Uani d . 1 . .
Br Br6 0.75284(12) 1.00789(7) 0.74713(6) 0.02522(19) Uani d . 1 . .
Br Br7 1.02585(12) 0.91096(8) 0.97548(8) 0.0356(3) Uani d . 1 . .
Br Br8 0.74006(15) 1.13935(7) 0.98802(7) 0.0350(2) Uani d . 1 . .
Br Br9 0.74762(11) 0.65558(7) 0.83903(6) 0.02359(19) Uani d . 1 . .
Fe Fe1 0.27879(15) 0.51483(9) 0.56879(9) 0.0177(2) Uani d . 1 . .
Fe Fe2 0.76356(16) 0.98860(9) 0.91855(9) 0.0197(3) Uani d . 1 . .
N N1 0.7426(11) 0.4395(6) 0.7619(7) 0.038(2) Uani d U 1 . .
H H1 0.7427 0.4931 0.7959 0.045 Uiso calc R 1 . .
N N2 0.7876(12) 0.7029(7) 1.0778(6) 0.0343(19) Uani d U 1 . .
H H2 0.7993 0.7233 1.0173 0.041 Uiso calc R 1 . .
N N3 0.3634(10) 0.7457(5) 0.7543(5) 0.0203(15) Uani d U 1 . .
H H3 0.4324 0.7032 0.7863 0.024 Uiso calc R 1 . .
C C1 0.8048(15) 0.4412(10) 0.6741(9) 0.047(3) Uani d U 1 . .
H H1A 0.8457 0.4988 0.6470 0.056 Uiso calc R 1 . .
C C2 0.8080(17) 0.3569(11) 0.6239(9) 0.054(3) Uani d U 1 . .
H H2A 0.8582 0.3549 0.5622 0.065 Uiso calc R 1 . .
C C3 0.7408(16) 0.2758(9) 0.6606(10) 0.048(3) Uani d U 1 . .
H H3A 0.7363 0.2182 0.6234 0.058 Uiso calc R 1 . .
C C4 0.6797(14) 0.2790(8) 0.7523(9) 0.038(2) Uani d U 1 . .
H H4 0.6371 0.2226 0.7810 0.046 Uiso calc R 1 . .
C C5 0.6802(15) 0.3618(9) 0.8016(7) 0.038(2) Uani d U 1 . .
H H5 0.6357 0.3647 0.8649 0.046 Uiso calc R 1 . .
C C6 0.7428(14) 0.6150(8) 1.0919(7) 0.035(2) Uani d U 1 . .
H H6 0.7246 0.5738 1.0363 0.042 Uiso calc R 1 . .
C C7 0.7210(16) 0.5797(8) 1.1832(9) 0.041(3) Uani d U 1 . .
H H7 0.6873 0.5151 1.1919 0.049 Uiso calc R 1 . .
C C8 0.7500(12) 0.6418(8) 1.2642(7) 0.032(2) Uani d U 1 . .
H H8 0.7361 0.6199 1.3294 0.039 Uiso calc R 1 . .
C C9 0.7984(14) 0.7340(8) 1.2482(7) 0.035(2) Uani d U 1 . .
H H9 0.8192 0.7771 1.3021 0.042 Uiso calc R 1 . .
C C10 0.8163(16) 0.7633(7) 1.1548(8) 0.039(2) Uani d U 1 . .
H H10 0.8497 0.8274 1.1433 0.047 Uiso calc R 1 . .
C C11 0.1903(12) 0.7447(6) 0.7669(6) 0.0208(17) Uani d U 1 . .
H H11 0.1435 0.6989 0.8092 0.025 Uiso calc R 1 . .
C C12 0.0815(12) 0.8104(7) 0.7182(6) 0.0260(18) Uani d U 1 . .
H H12 -0.0420 0.8102 0.7262 0.031 Uiso calc R 1 . .
C C13 0.1503(13) 0.8766(6) 0.6576(7) 0.0256(19) Uani d U 1 . .
H H13 0.0757 0.9231 0.6241 0.031 Uiso calc R 1 . .
C C14 0.3330(13) 0.8744(6) 0.6459(7) 0.0260(19) Uani d U 1 . .
H H14 0.3831 0.9190 0.6035 0.031 Uiso calc R 1 . .
C C15 0.4375(12) 0.8082(7) 0.6956(7) 0.0269(19) Uani d U 1 . .
H H15 0.5614 0.8062 0.6888 0.032 Uiso calc R 1 . .

loop_
_atom_site_aniso_label
_atom_site_aniso_U_11
_atom_site_aniso_U_22
_atom_site_aniso_U_33
_atom_site_aniso_U_12
_atom_site_aniso_U_13
_atom_site_aniso_U_23
Br1 0.0313(4) 0.0211(4) 0.0195(4) -0.0010(4) -0.0025(3) -0.0005(3)
Br2 0.0325(5) 0.0188(4) 0.0241(4) -0.0009(4) 0.0039(4) -0.0032(3)
Br3 0.0164(4) 0.0285(5) 0.0285(4) 0.0046(4) 0.0009(3) 0.0077(4)
Br4 0.0168(4) 0.0268(5) 0.0369(5) -0.0041(4) 0.0030(3) 0.0016(4)
Br5 0.0181(4) 0.0236(4) 0.0286(4) -0.0015(3) 0.0038(3) 0.0022(3)
Br6 0.0311(4) 0.0272(4) 0.0175(4) 0.0014(4) 0.0031(3) 0.0012(4)
Br7 0.0186(4) 0.0520(7) 0.0356(5) 0.0033(4) -0.0007(4) 0.0137(5)
Br8 0.0507(6) 0.0292(6) 0.0246(5) -0.0099(5) 0.0008(4) -0.0090(4)
Br9 0.0204(4) 0.0272(5) 0.0225(4) 0.0047(4) -0.0019(3) -0.0033(3)
Fe1 0.0153(5) 0.0167(6) 0.0206(6) 0.0002(5) -0.0005(4) -0.0003(5)
Fe2 0.0186(5) 0.0230(6) 0.0173(6) -0.0020(5) 0.0003(4) 0.0008(5)
N1 0.025(4) 0.030(4) 0.056(5) 0.003(3) -0.013(4) -0.012(4)
N2 0.038(4) 0.043(5) 0.023(4) 0.011(4) 0.010(3) 0.009(3)
N3 0.020(3) 0.019(3) 0.021(3) -0.002(3) -0.006(3) 0.002(3)
C1 0.030(5) 0.055(6) 0.055(6) -0.009(5) -0.004(4) 0.028(5)
C2 0.042(6) 0.083(8) 0.038(5) 0.003(6) 0.009(5) 0.000(6)
C3 0.040(5) 0.047(6) 0.056(6) 0.008(5) -0.005(5) -0.021(5)
C4 0.028(5) 0.028(5) 0.055(6) -0.007(4) -0.013(4) 0.016(4)
C5 0.036(5) 0.058(6) 0.021(4) 0.001(5) 0.005(4) -0.002(4)
C6 0.043(5) 0.035(5) 0.024(4) 0.013(4) -0.011(4) -0.005(4)
C7 0.044(5) 0.026(5) 0.051(6) -0.013(4) -0.009(5) 0.005(4)
C8 0.028(4) 0.045(5) 0.024(4) 0.000(4) -0.001(3) 0.010(4)
C9 0.037(5) 0.039(5) 0.029(5) -0.002(4) 0.004(4) -0.013(4)
C10 0.049(5) 0.022(4) 0.048(5) 0.002(4) 0.010(5) 0.001(4)
C11 0.023(4) 0.019(4) 0.021(4) -0.002(3) 0.004(3) -0.001(3)
C12 0.023(4) 0.031(4) 0.025(4) 0.001(4) 0.004(3) -0.004(3)
C13 0.027(4) 0.020(4) 0.029(4) 0.008(4) 0.001(3) 0.005(3)
C14 0.028(4) 0.020(4) 0.031(4) -0.010(3) 0.008(4) 0.005(3)
C15 0.021(4) 0.032(4) 0.028(4) -0.007(4) -0.003(3) -0.003(4)

loop_
_atom_type_symbol
_atom_type_description
_atom_type_scat_dispersion_real
_atom_type_scat_dispersion_imag
_atom_type_scat_source
C C 0.0033 0.0016 'International Tables Vol C Tables 4.2.6.8 and 6.1.1.4'
H H 0.0000 0.0000 'International Tables Vol C Tables 4.2.6.8 and 6.1.1.4'
N N 0.0061 0.0033 'International Tables Vol C Tables 4.2.6.8 and 6.1.1.4'
Fe Fe 0.3463 0.8444 'International Tables Vol C Tables 4.2.6.8 and 6.1.1.4'
Br Br -0.2901 2.4595 'International Tables Vol C Tables 4.2.6.8 and 6.1.1.4'

loop_
_geom_angle_atom_site_label_1
_geom_angle_atom_site_label_2
_geom_angle_atom_site_label_3
_geom_angle_site_symmetry_1
_geom_angle_site_symmetry_3
_geom_angle
_geom_angle_publ_flag
Br4 Fe1 Br3 . . 107.44(6) ?
Br4 Fe1 Br2 . . 111.41(6) ?
Br3 Fe1 Br2 . . 111.18(6) ?
Br4 Fe1 Br1 . . 111.51(6) ?
Br3 Fe1 Br1 . . 108.77(6) ?
Br2 Fe1 Br1 . . 106.55(6) ?
Br8 Fe2 Br7 . . 112.54(6) ?
Br8 Fe2 Br6 . . 107.52(6) ?
Br7 Fe2 Br6 . . 109.63(6) ?
Br8 Fe2 Br5 . . 109.89(6) ?
Br7 Fe2 Br5 . . 107.40(6) ?
Br6 Fe2 Br5 . . 109.86(6) ?
C1 N1 C5 . . 123.5(10) ?
C1 N1 H1 . . 118.2 ?
C5 N1 H1 . . 118.2 ?
C6 N2 C10 . . 120.6(9) ?
C6 N2 H2 . . 119.7 ?
C10 N2 H2 . . 119.7 ?
C11 N3 C15 . . 123.4(8) ?
C11 N3 H3 . . 118.3 ?
C15 N3 H3 . . 118.3 ?
N1 C1 C2 . . 117.3(11) ?
N1 C1 H1A . . 121.4 ?
C2 C1 H1A . . 121.4 ?
C3 C2 C1 . . 121.2(11) ?
C3 C2 H2A . . 119.4 ?
C1 C2 H2A . . 119.4 ?
C2 C3 C4 . . 118.3(11) ?
C2 C3 H3A . . 120.8 ?
C4 C3 H3A . . 120.8 ?
C5 C4 C3 . . 119.8(10) ?
C5 C4 H4 . . 120.1 ?
C3 C4 H4 . . 120.1 ?
N1 C5 C4 . . 119.7(9) ?
N1 C5 H5 . . 120.2 ?
C4 C5 H5 . . 120.2 ?
N2 C6 C7 . . 122.4(10) ?
N2 C6 H6 . . 118.8 ?
C7 C6 H6 . . 118.8 ?
C6 C7 C8 . . 117.7(10) ?
C6 C7 H7 . . 121.1 ?
C8 C7 H7 . . 121.1 ?
C9 C8 C7 . . 119.1(9) ?
C9 C8 H8 . . 120.4 ?
C7 C8 H8 . . 120.4 ?
C10 C9 C8 . . 119.2(10) ?
C10 C9 H9 . . 120.4 ?
C8 C9 H9 . . 120.4 ?
N2 C10 C9 . . 121.0(10) ?
N2 C10 H10 . . 119.5 ?
C9 C10 H10 . . 119.5 ?
N3 C11 C12 . . 119.1(8) ?
N3 C11 H11 . . 120.4 ?
C12 C11 H11 . . 120.4 ?
C11 C12 C13 . . 120.1(8) ?
C11 C12 H12 . . 120.0 ?
C13 C12 H12 . . 120.0 ?
C12 C13 C14 . . 118.9(8) ?
C12 C13 H13 . . 120.6 ?
C14 C13 H13 . . 120.6 ?
C15 C14 C13 . . 119.5(8) ?
C15 C14 H14 . . 120.3 ?
C13 C14 H14 . . 120.3 ?
N3 C15 C14 . . 119.1(8) ?
N3 C15 H15 . . 120.5 ?
C14 C15 H15 . . 120.5 ?

loop_
_geom_bond_atom_site_label_1
_geom_bond_atom_site_label_2
_geom_bond_site_symmetry_2
_geom_bond_distance
_geom_bond_publ_flag
Br1 Fe1 . 2.341(2) ?
Br2 Fe1 . 2.340(2) ?
Br3 Fe1 . 2.3380(10) ?
Br4 Fe1 . 2.3260(10) ?
Br5 Fe2 . 2.3420(10) ?
Br6 Fe2 . 2.3350(10) ?
Br7 Fe2 . 2.331(2) ?
Br8 Fe2 . 2.326(2) ?
N1 C1 . 1.319(15) ?
N1 C5 . 1.320(15) ?
N1 H1 . 0.8800 ?
N2 C6 . 1.296(14) ?
N2 C10 . 1.347(14) ?
N2 H2 . 0.8800 ?
N3 C11 . 1.335(11) ?
N3 C15 . 1.340(12) ?
N3 H3 . 0.8800 ?
C1 C2 . 1.36(2) ?
C1 H1A . 0.9500 ?
C2 C3 . 1.357(19) ?
C2 H2A . 0.9500 ?
C3 C4 . 1.366(17) ?
C3 H3A . 0.9500 ?
C4 C5 . 1.340(16) ?
C4 H4 . 0.9500 ?
C5 H5 . 0.9500 ?
C6 C7 . 1.357(15) ?
C6 H6 . 0.9500 ?
C7 C8 . 1.404(15) ?
C7 H7 . 0.9500 ?
C8 C9 . 1.366(15) ?
C8 H8 . 0.9500 ?
C9 C10 . 1.349(15) ?
C9 H9 . 0.9500 ?
C10 H10 . 0.9500 ?
C11 C12 . 1.364(13) ?
C11 H11 . 0.9500 ?
C12 C13 . 1.372(13) ?
C12 H12 . 0.9500 ?
C13 C14 . 1.405(13) ?
C13 H13 . 0.9500 ?
C14 C15 . 1.358(13) ?
C14 H14 . 0.9500 ?
C15 H15 . 0.9500 ?

loop_
_geom_hbond_atom_site_label_D
_geom_hbond_atom_site_label_H
_geom_hbond_atom_site_label_A
_geom_hbond_site_symmetry_A
_geom_hbond_distance_DH
_geom_hbond_distance_HA
_geom_hbond_distance_DA
_geom_hbond_angle_DHA
_geom_hbond_publ_flag
N1 H1 Br9 . 0.88 2.35 3.202(9) 163 yes
N2 H2 Br9 . 0.88 2.59 3.292(8) 137 yes
N3 H3 Br9 . 0.88 2.52 3.279(7) 146 yes

loop_
_geom_torsion_atom_site_label_1
_geom_torsion_atom_site_label_2
_geom_torsion_atom_site_label_3
_geom_torsion_atom_site_label_4
_geom_torsion_site_symmetry_1
_geom_torsion_site_symmetry_2
_geom_torsion_site_symmetry_3
_geom_torsion_site_symmetry_4
_geom_torsion
_geom_torsion_publ_flag
C5 N1 C1 C2 . . . . -1.8(17) ?
N1 C1 C2 C3 . . . . 3.5(19) ?
C1 C2 C3 C4 . . . . -4.1(19) ?
C2 C3 C4 C5 . . . . 2.9(18) ?
C1 N1 C5 C4 . . . . 0.6(17) ?
C3 C4 C5 N1 . . . . -1.2(17) ?
C10 N2 C6 C7 . . . . 0.7(16) ?
N2 C6 C7 C8 . . . . -0.5(17) ?
C6 C7 C8 C9 . . . . 0.0(16) ?
C7 C8 C9 C10 . . . . 0.3(17) ?
C6 N2 C10 C9 . . . . -0.3(17) ?
C8 C9 C10 N2 . . . . -0.2(17) ?
C15 N3 C11 C12 . . . . -0.2(13) ?
N3 C11 C12 C13 . . . . -0.3(13) ?
C11 C12 C13 C14 . . . . 0.9(14) ?
C12 C13 C14 C15 . . . . -1.0(14) ?
C11 N3 C15 C14 . . . . 0.1(13) ?
C13 C14 C15 N3 . . . . 0.5(14) ?
